data_4002801
loop_
_publ_author_name
'Wang, Zhenbin'
'Chu, Iek-Heng'
'Zhou, Fei'
'Ong, Shyue Ping'

_publ_section_title
;
 Electronic Structure Descriptor for the Discovery of Narrow-Band
 Red-Emitting Phosphors
;
_journal_issue 11
_journal_name_full 'Chemistry of Materials'
_journal_page_first 4024
_journal_paper_doi 10.1021/acs.chemmater.6b01496
_journal_volume 28
_journal_year 2016
_chemical_formula_structural Ca3(AlN2)2
_chemical_formula_sum 'Al8 Ca12 N16'
_space_group_IT_number 15
_symmetry_Int_Tables_number 15
_symmetry_space_group_name_Hall '-C 2yc'
_symmetry_space_group_name_H-M 'C 1 2/c 1'
_cell_angle_alpha 90.00000000
_cell_angle_beta 92.11171133
_cell_angle_gamma 90.00000000
_cell_formula_units_Z 4
_cell_length_a 10.61816044
_cell_length_b 8.29632188
_cell_length_c 5.54129190
_cell_volume 487.810
_cod_data_source_file 49.cif
_cod_data_source_block Ca3(AlN2)2
_cod_original_cell_volume 487.81018952
_cod_original_sg_symbol_H-M C2/c
_cod_original_formula_sum 'Ca12 Al8 N16'
_cod_database_code 4002801

loop_
_symmetry_equiv_pos_site_id
_symmetry_equiv_pos_as_xyz
1 'x, y, z'
2 '-x, -y, -z'
3 '-x, y, -z+1/2'
4 'x, -y, z+1/2'
5 'x+1/2, y+1/2, z'
6 '-x+1/2, -y+1/2, -z'
7 '-x+1/2, y+1/2, -z+1/2'
8 'x+1/2, -y+1/2, z+1/2'

loop_
_atom_site_aniso_type_symbol
_atom_site_aniso_U_11
_atom_site_aniso_U_22
_atom_site_aniso_U_33
_atom_site_aniso_U_12
_atom_site_aniso_U_13
_atom_site_aniso_U_23
Ca 0 0 0 0 0 0
Al 0 0 0 0 0 0
N 0 0 0 0 0 0

loop_
_atom_site_type_symbol
_atom_site_label
_atom_site_symmetry_multiplicity
_atom_site_fract_x
_atom_site_fract_y
_atom_site_fract_z
_atom_site_occupancy
Ca Ca1 8 0.115836 0.138070 0.547787 1
Ca Ca2 4 0.000000 0.399446 0.250000 1
Al Al3 8 0.204932 0.381276 0.911748 1
N N4 8 0.121807 0.181056 0.018114 1
N N5 8 0.163151 0.426224 0.581171 1

_cod_struct_determination_method theoretical
